data_7031209
loop_
_publ_author_name
'Yuan, Guozan'
'Shan, Weilong'
'Liu, Bin'
'Rong, Lulu'
'Zhang, Liyan'
'Zhang, Hui'
'Wei, Xianwen'

_publ_section_title
;
 Three Mn(ii) coordination polymers with a bispyridyl-based quinolinate
 ligand: the anion-controlled tunable structural and magnetic properties.
;
_journal_issue 25
_journal_name_full 'Dalton transactions (Cambridge, England : 2003)'
_journal_page_first 9777
_journal_page_last 9785
_journal_paper_doi 10.1039/c4dt00877d
_journal_volume 43
_journal_year 2014
_chemical_formula_sum 'C22 H19 N3 O2'
_chemical_formula_weight 357.40
_chemical_name_systematic
; 
 ? 
;
_space_group_IT_number 14
_symmetry_cell_setting monoclinic
_symmetry_space_group_name_Hall '-P 2yn'
_symmetry_space_group_name_H-M 'P 1 21/n 1'
_atom_sites_solution_hydrogens geom
_atom_sites_solution_primary direct
_atom_sites_solution_secondary difmap
_audit_creation_method SHELXL-97
_cell_angle_alpha 90.00
_cell_angle_beta 110.464(5)
_cell_angle_gamma 90.00
_cell_formula_units_Z 8
_cell_length_a 12.619(3)
_cell_length_b 21.772(7)
_cell_length_c 14.394(4)
_cell_measurement_reflns_used 8295
_cell_measurement_temperature 141(2)
_cell_measurement_theta_max 27.47
_cell_measurement_theta_min 1.78
_cell_volume 3705.1(18)
_computing_cell_refinement 'Bruker SMART'
_computing_data_collection 'Bruker SMART'
_computing_data_reduction 'Bruker SAINT'
_computing_molecular_graphics 'Bruker SHELXTL'
_computing_publication_material 'Bruker SHELXTL'
_computing_structure_refinement 'SHELXL-97 (Sheldrick, 1997)'
_computing_structure_solution 'SHELXS-97 (Sheldrick, 1990)'
_diffrn_ambient_temperature 141(2)
_diffrn_measured_fraction_theta_full 0.976
_diffrn_measured_fraction_theta_max 0.976
_diffrn_radiation_monochromator graphite
_diffrn_radiation_source 'fine-focus sealed tube'
_diffrn_radiation_type MoK\a
_diffrn_radiation_wavelength 0.71073
_diffrn_reflns_av_R_equivalents 0.0483
_diffrn_reflns_av_sigmaI/netI 0.0996
_diffrn_reflns_limit_h_max 16
_diffrn_reflns_limit_h_min -7
_diffrn_reflns_limit_k_max 28
_diffrn_reflns_limit_k_min -21
_diffrn_reflns_limit_l_max 14
_diffrn_reflns_limit_l_min -18
_diffrn_reflns_number 13780
_diffrn_reflns_theta_full 27.47
_diffrn_reflns_theta_max 27.47
_diffrn_reflns_theta_min 1.78
_exptl_absorpt_coefficient_mu 0.084
_exptl_absorpt_correction_T_max 0.9842
_exptl_absorpt_correction_T_min 0.9818
_exptl_absorpt_correction_type multi-scan
_exptl_absorpt_process_details 'SADABS (Sheldrick, 1996)'
_exptl_crystal_colour Colorless
_exptl_crystal_density_diffrn 1.281
_exptl_crystal_density_method 'not measured'
_exptl_crystal_description Block
_exptl_crystal_F_000 1504
_exptl_crystal_size_max 0.22
_exptl_crystal_size_mid 0.20
_exptl_crystal_size_min 0.19
_refine_diff_density_max 0.243
_refine_diff_density_min -0.240
_refine_diff_density_rms 0.057
_refine_ls_extinction_method none
_refine_ls_goodness_of_fit_ref 1.026
_refine_ls_hydrogen_treatment mixed
_refine_ls_matrix_type full
_refine_ls_number_parameters 487
_refine_ls_number_reflns 8295
_refine_ls_number_restraints 0
_refine_ls_restrained_S_all 1.026
_refine_ls_R_factor_all 0.1576
_refine_ls_R_factor_gt 0.0683
_refine_ls_shift/su_max 0.000
_refine_ls_shift/su_mean 0.000
_refine_ls_structure_factor_coef Fsqd
_refine_ls_weighting_details 'calc w=1/[\s^2^(Fo^2^)+(0.1063P)^2^+0.8433P] where P=(Fo^2^+2Fc^2^)/3'
_refine_ls_weighting_scheme calc
_refine_ls_wR_factor_gt 0.1780
_refine_ls_wR_factor_ref 0.2532
_reflns_number_gt 3792
_reflns_number_total 8295
_reflns_threshold_expression >2sigma(I)
_cod_data_source_file c4dt00877d2.cif
_cod_data_source_block f:\paper-~1\mn-pol~1\ygz1024\ygz
_cod_depositor_comments
;
The following automatic conversions were performed:

'_exptl_absorpt_correction_type' value 'Multi-scan' changed to
'multi-scan' according to
/usr/data/users/saulius/crontab/automatic-downloads/current/RSC/lib/dictionaries/cif_core.dic
dictionary named 'cif_core.dic' version 2.4.2 from 2011-04-26.

Automatic conversion script
Id: cif_fix_values 2281 2013-09-26 08:29:07Z andrius 
;
_cod_original_sg_symbol_H-M P21/n
_cod_database_code 7031209

loop_
_symmetry_equiv_pos_as_xyz
'x, y, z'
'-x+1/2, y+1/2, -z+1/2'
'-x, -y, -z'
'x-1/2, -y-1/2, z-1/2'

loop_
_atom_site_label
_atom_site_type_symbol
_atom_site_fract_x
_atom_site_fract_y
_atom_site_fract_z
_atom_site_U_iso_or_equiv
_atom_site_adp_type
_atom_site_occupancy
_atom_site_symmetry_multiplicity
_atom_site_calc_flag
_atom_site_refinement_flags
O1 O 0.3187(3) 0.07035(18) 0.7965(3) 0.0915(11) Uani 1 1 d .
N1 N 0.3623(3) 0.08693(13) 1.0821(2) 0.0461(7) Uani 1 1 d .
C1 C 0.3752(5) 0.0611(4) 0.7285(4) 0.120(2) Uani 1 1 d .
H1B H 0.3326 0.0810 0.6654 0.180 Uiso 1 1 calc R
H1C H 0.3812 0.0170 0.7178 0.180 Uiso 1 1 calc R
H1D H 0.4512 0.0790 0.7552 0.180 Uiso 1 1 calc R
O2 O 0.4706(2) 0.08001(11) 0.94579(19) 0.0473(6) Uani 1 1 d .
N2 N 0.6756(2) 0.19043(16) 0.7452(2) 0.0514(8) Uani 1 1 d .
C2 C 0.3723(4) 0.0455(2) 0.8893(4) 0.0695(13) Uani 1 1 d .
H2B H 0.3948 0.0027 0.8820 0.083 Uiso 1 1 calc R
H2C H 0.3187 0.0443 0.9257 0.083 Uiso 1 1 calc R
O3 O 0.9755(2) 0.10870(13) 0.3260(2) 0.0616(8) Uani 1 1 d .
N3 N 0.4205(3) 0.43881(15) 1.1602(3) 0.0574(9) Uani 1 1 d .
C3 C 0.4562(3) 0.13627(15) 0.9820(2) 0.0366(8) Uani 1 1 d .
O4 O 0.8561(2) 0.09357(11) 0.16251(18) 0.0444(6) Uani 1 1 d .
N4 N 0.9561(2) 0.10885(12) 0.0238(2) 0.0403(7) Uani 1 1 d .
C4 C 0.5030(2) 0.18757(15) 0.9568(2) 0.0324(7) Uani 1 1 d .
N5 N 0.6257(3) 0.1821(2) 0.3559(3) 0.0679(11) Uani 1 1 d .
C5 C 0.4921(3) 0.24496(15) 1.0003(2) 0.0353(7) Uani 1 1 d .
H5B H 0.5256 0.2802 0.9832 0.042 Uiso 1 1 calc R
N6 N 0.8575(3) 0.45642(15) -0.0558(3) 0.0592(9) Uani 1 1 d .
C6 C 0.4359(3) 0.25177(15) 1.0651(2) 0.0358(8) Uani 1 1 d .
C7 C 0.3873(3) 0.19902(16) 1.0929(2) 0.0377(8) Uani 1 1 d .
C8 C 0.3988(3) 0.14024(15) 1.0531(3) 0.0375(8) Uani 1 1 d .
C9 C 0.3325(3) 0.19970(17) 1.1630(3) 0.0480(9) Uani 1 1 d .
H9A H 0.3206 0.2375 1.1909 0.058 Uiso 1 1 calc R
C10 C 0.2968(3) 0.14623(18) 1.1907(3) 0.0506(10) Uani 1 1 d .
H10A H 0.2609 0.1466 1.2388 0.061 Uiso 1 1 calc R
C11 C 0.3127(3) 0.09002(18) 1.1483(3) 0.0496(9) Uani 1 1 d .
C12 C 0.2747(4) 0.0296(2) 1.1793(4) 0.0723(13) Uani 1 1 d .
H12A H 0.2917 -0.0041 1.1416 0.108 Uiso 1 1 calc R
H12B H 0.1931 0.0310 1.1660 0.108 Uiso 1 1 calc R
H12C H 0.3149 0.0229 1.2503 0.108 Uiso 1 1 calc R
C13 C 0.5629(2) 0.18692(15) 0.8835(2) 0.0338(7) Uani 1 1 d .
C14 C 0.6371(3) 0.14032(16) 0.8786(3) 0.0431(8) Uani 1 1 d .
H14A H 0.6508 0.1062 0.9223 0.052 Uiso 1 1 calc R
C15 C 0.6899(3) 0.14435(19) 0.8100(3) 0.0507(10) Uani 1 1 d .
H15A H 0.7401 0.1122 0.8084 0.061 Uiso 1 1 calc R
C16 C 0.6063(3) 0.23488(19) 0.7517(3) 0.0488(9) Uani 1 1 d .
H16A H 0.5948 0.2687 0.7075 0.059 Uiso 1 1 calc R
C17 C 0.5495(3) 0.23532(16) 0.8186(2) 0.0386(8) Uani 1 1 d .
H17A H 0.5016 0.2688 0.8197 0.046 Uiso 1 1 calc R
C18 C 0.4288(3) 0.31521(15) 1.1026(2) 0.0374(8) Uani 1 1 d .
C19 C 0.5259(3) 0.35021(16) 1.1424(3) 0.0430(8) Uani 1 1 d .
H19A H 0.5979 0.3331 1.1509 0.052 Uiso 1 1 calc R
C20 C 0.5166(3) 0.41022(18) 1.1695(3) 0.0508(10) Uani 1 1 d .
H20A H 0.5846 0.4330 1.1972 0.061 Uiso 1 1 calc R
C21 C 0.3270(3) 0.40419(18) 1.1235(3) 0.0510(10) Uani 1 1 d .
H21A H 0.2565 0.4228 1.1163 0.061 Uiso 1 1 calc R
C22 C 0.3261(3) 0.34325(16) 1.0953(3) 0.0427(8) Uani 1 1 d .
H22A H 0.2572 0.3209 1.0715 0.051 Uiso 1 1 calc R
C23 C 0.9183(4) 0.0778(2) 0.3824(3) 0.0685(13) Uani 1 1 d .
H23A H 0.9296 0.1004 0.4440 0.103 Uiso 1 1 calc R
H23B H 0.9488 0.0361 0.3983 0.103 Uiso 1 1 calc R
H23C H 0.8373 0.0755 0.3436 0.103 Uiso 1 1 calc R
C24 C 0.9626(3) 0.08025(19) 0.2361(3) 0.0567(11) Uani 1 1 d .
H24A H 0.9701 0.0353 0.2463 0.068 Uiso 1 1 calc R
H24B H 1.0236 0.0941 0.2127 0.068 Uiso 1 1 calc R
C25 C 0.8507(3) 0.15112(15) 0.1199(2) 0.0339(7) Uani 1 1 d .
C26 C 0.9057(3) 0.15868(15) 0.0480(2) 0.0333(7) Uani 1 1 d .
C27 C 0.9021(3) 0.21775(15) 0.0041(2) 0.0355(7) Uani 1 1 d .
C28 C 0.8473(3) 0.26815(15) 0.0327(2) 0.0365(8) Uani 1 1 d .
C29 C 0.7942(3) 0.25659(15) 0.0994(2) 0.0371(8) Uani 1 1 d .
H29A H 0.7557 0.2895 0.1172 0.044 Uiso 1 1 calc R
C30 C 0.7935(2) 0.19836(15) 0.1431(2) 0.0345(7) Uani 1 1 d .
C31 C 0.9513(3) 0.22219(17) -0.0702(3) 0.0454(9) Uani 1 1 d .
H31A H 0.9520 0.2604 -0.1018 0.055 Uiso 1 1 calc R
C32 C 0.9979(3) 0.17132(17) -0.0965(3) 0.0484(9) Uani 1 1 d .
H32A H 1.0278 0.1737 -0.1485 0.058 Uiso 1 1 calc R
C33 C 1.0015(3) 0.11511(17) -0.0462(3) 0.0446(9) Uani 1 1 d .
C34 C 1.0547(4) 0.0596(2) -0.0727(3) 0.0628(12) Uani 1 1 d .
H34A H 1.0502 0.0251 -0.0307 0.094 Uiso 1 1 calc R
H34B H 1.1342 0.0683 -0.0625 0.094 Uiso 1 1 calc R
H34C H 1.0147 0.0491 -0.1425 0.094 Uiso 1 1 calc R
C35 C 0.7349(3) 0.19152(17) 0.2166(3) 0.0401(8) Uani 1 1 d .
C36 C 0.6655(3) 0.14075(18) 0.2176(3) 0.0498(9) Uani 1 1 d .
H36A H 0.6550 0.1082 0.1713 0.060 Uiso 1 1 calc R
C37 C 0.6135(3) 0.1395(2) 0.2872(3) 0.0625(12) Uani 1 1 d .
H37A H 0.5654 0.1057 0.2858 0.075 Uiso 1 1 calc R
C38 C 0.6911(3) 0.2298(2) 0.3551(3) 0.0563(11) Uani 1 1 d .
H38A H 0.7007 0.2608 0.4038 0.068 Uiso 1 1 calc R
C39 C 0.7462(3) 0.23708(19) 0.2877(3) 0.0462(9) Uani 1 1 d .
H39A H 0.7910 0.2725 0.2899 0.055 Uiso 1 1 calc R
C40 C 0.8508(3) 0.33208(15) -0.0023(3) 0.0389(8) Uani 1 1 d .
C41 C 0.9526(3) 0.36151(17) 0.0068(3) 0.0537(10) Uani 1 1 d .
H41A H 1.0221 0.3398 0.0314 0.064 Uiso 1 1 calc R
C42 C 0.9508(3) 0.42210(18) -0.0201(4) 0.0636(12) Uani 1 1 d .
H42A H 1.0211 0.4410 -0.0129 0.076 Uiso 1 1 calc R
C43 C 0.7606(3) 0.42751(17) -0.0669(3) 0.0503(10) Uani 1 1 d .
H43A H 0.6920 0.4499 -0.0943 0.060 Uiso 1 1 calc R
C44 C 0.7544(3) 0.36676(16) -0.0409(3) 0.0462(9) Uani 1 1 d .
H44A H 0.6828 0.3489 -0.0499 0.055 Uiso 1 1 calc R

loop_
_atom_site_aniso_label
_atom_site_aniso_U_11
_atom_site_aniso_U_22
_atom_site_aniso_U_33
_atom_site_aniso_U_23
_atom_site_aniso_U_13
_atom_site_aniso_U_12
O1 0.079(2) 0.103(3) 0.076(2) -0.025(2) 0.007(2) 0.003(2)
N1 0.0583(18) 0.0346(16) 0.0529(19) -0.0017(14) 0.0289(16) -0.0036(14)
C1 0.134(5) 0.165(7) 0.052(3) -0.008(4) 0.020(4) -0.051(5)
O2 0.0577(15) 0.0321(13) 0.0593(16) -0.0080(12) 0.0295(13) -0.0053(11)
N2 0.0477(18) 0.063(2) 0.0517(19) -0.0002(17) 0.0282(15) -0.0022(16)
C2 0.075(3) 0.065(3) 0.071(3) -0.027(3) 0.029(3) -0.032(2)
O3 0.0660(18) 0.0504(17) 0.0585(18) 0.0019(14) 0.0095(14) 0.0015(14)
N3 0.060(2) 0.0389(18) 0.071(2) -0.0123(17) 0.0214(18) 0.0012(16)
C3 0.0408(18) 0.0302(17) 0.0398(19) -0.0021(15) 0.0153(15) 0.0011(14)
O4 0.0594(15) 0.0338(13) 0.0443(14) 0.0076(11) 0.0235(12) -0.0019(11)
N4 0.0456(16) 0.0347(16) 0.0458(17) -0.0033(13) 0.0225(14) -0.0004(13)
C4 0.0313(16) 0.0335(17) 0.0337(17) -0.0023(14) 0.0127(14) 0.0006(13)
N5 0.061(2) 0.100(3) 0.056(2) 0.013(2) 0.0369(19) 0.013(2)
C5 0.0370(17) 0.0364(18) 0.0342(17) 0.0011(15) 0.0144(14) -0.0023(14)
N6 0.058(2) 0.0404(19) 0.075(2) 0.0111(17) 0.0191(18) -0.0005(16)
C6 0.0365(17) 0.0352(18) 0.0366(18) -0.0034(15) 0.0139(15) 0.0017(14)
C7 0.0421(19) 0.0364(19) 0.0383(19) -0.0027(15) 0.0186(16) 0.0019(15)
C8 0.0410(18) 0.0343(18) 0.0395(19) -0.0005(15) 0.0168(15) -0.0021(15)
C9 0.057(2) 0.035(2) 0.061(2) -0.0027(18) 0.033(2) 0.0006(17)
C10 0.065(2) 0.053(2) 0.048(2) 0.0047(19) 0.0371(19) -0.0034(19)
C11 0.062(2) 0.043(2) 0.053(2) -0.0011(18) 0.032(2) -0.0076(19)
C12 0.098(3) 0.054(3) 0.083(3) -0.002(2) 0.055(3) -0.016(2)
C13 0.0307(16) 0.0335(17) 0.0379(18) -0.0094(15) 0.0128(14) -0.0044(14)
C14 0.046(2) 0.0371(19) 0.049(2) -0.0056(17) 0.0205(17) 0.0026(16)
C15 0.043(2) 0.051(2) 0.067(3) -0.003(2) 0.0290(19) 0.0034(17)
C16 0.047(2) 0.058(2) 0.044(2) 0.0060(19) 0.0181(17) -0.0023(19)
C17 0.0358(17) 0.0400(19) 0.0420(19) -0.0037(16) 0.0160(15) 0.0041(15)
C18 0.0456(19) 0.0318(18) 0.0380(18) -0.0007(15) 0.0184(15) 0.0020(15)
C19 0.047(2) 0.0374(19) 0.047(2) -0.0034(17) 0.0189(17) -0.0014(16)
C20 0.055(2) 0.044(2) 0.056(2) -0.0112(19) 0.0223(19) -0.0053(18)
C21 0.054(2) 0.043(2) 0.060(3) -0.0010(19) 0.024(2) 0.0120(18)
C22 0.0418(19) 0.0383(19) 0.050(2) -0.0058(17) 0.0187(17) -0.0003(16)
C23 0.088(3) 0.079(3) 0.045(2) 0.001(2) 0.031(2) 0.013(3)
C24 0.060(2) 0.051(2) 0.064(3) 0.024(2) 0.028(2) 0.019(2)
C25 0.0434(18) 0.0330(17) 0.0291(17) -0.0005(14) 0.0176(14) -0.0016(14)
C26 0.0382(17) 0.0335(17) 0.0306(17) -0.0031(14) 0.0149(14) 0.0006(14)
C27 0.0420(18) 0.0319(17) 0.0374(18) 0.0021(15) 0.0198(15) -0.0043(14)
C28 0.0337(17) 0.0366(18) 0.0383(19) 0.0059(15) 0.0112(14) -0.0013(14)
C29 0.0343(17) 0.0343(18) 0.0441(19) -0.0003(15) 0.0156(15) 0.0037(14)
C30 0.0314(17) 0.0371(18) 0.0354(18) 0.0061(15) 0.0124(14) 0.0020(14)
C31 0.061(2) 0.0365(19) 0.048(2) 0.0028(17) 0.0301(18) -0.0077(17)
C32 0.061(2) 0.049(2) 0.048(2) -0.0034(18) 0.0350(19) -0.0044(18)
C33 0.050(2) 0.047(2) 0.042(2) -0.0014(17) 0.0229(17) -0.0032(17)
C34 0.079(3) 0.057(3) 0.068(3) 0.000(2) 0.045(2) 0.013(2)
C35 0.0345(18) 0.047(2) 0.0398(19) 0.0139(17) 0.0143(15) 0.0060(16)
C36 0.049(2) 0.052(2) 0.056(2) 0.0072(19) 0.0271(18) 0.0020(18)
C37 0.042(2) 0.076(3) 0.075(3) 0.012(3) 0.028(2) 0.006(2)
C38 0.051(2) 0.079(3) 0.042(2) 0.000(2) 0.0206(18) 0.012(2)
C39 0.0383(19) 0.059(2) 0.040(2) -0.0003(18) 0.0121(16) 0.0098(17)
C40 0.0404(19) 0.0336(18) 0.042(2) 0.0029(16) 0.0134(15) 0.0007(15)
C41 0.042(2) 0.041(2) 0.078(3) 0.012(2) 0.0201(19) -0.0001(17)
C42 0.051(2) 0.042(2) 0.100(4) 0.006(2) 0.029(2) -0.0077(19)
C43 0.048(2) 0.038(2) 0.061(3) 0.0109(19) 0.0133(19) 0.0004(17)
C44 0.043(2) 0.0354(19) 0.058(2) 0.0000(18) 0.0154(17) -0.0012(16)

loop_
_atom_type_symbol
_atom_type_description
_atom_type_scat_dispersion_real
_atom_type_scat_dispersion_imag
_atom_type_scat_source
C C 0.0033 0.0016 'International Tables Vol C Tables 4.2.6.8 and 6.1.1.4'
H H 0.0000 0.0000 'International Tables Vol C Tables 4.2.6.8 and 6.1.1.4'
N N 0.0061 0.0033 'International Tables Vol C Tables 4.2.6.8 and 6.1.1.4'
O O 0.0106 0.0060 'International Tables Vol C Tables 4.2.6.8 and 6.1.1.4'

loop_
_geom_angle_atom_site_label_1
_geom_angle_atom_site_label_2
_geom_angle_atom_site_label_3
_geom_angle
C2 O1 C1 114.8(4)
C11 N1 C8 118.4(3)
O1 C1 H1B 109.5
O1 C1 H1C 109.5
H1B C1 H1C 109.5
O1 C1 H1D 109.5
H1B C1 H1D 109.5
H1C C1 H1D 109.5
C3 O2 C2 118.7(3)
C16 N2 C15 115.3(3)
O1 C2 O2 112.1(4)
O1 C2 H2B 109.2
O2 C2 H2B 109.2
O1 C2 H2C 109.2
O2 C2 H2C 109.2
H2B C2 H2C 107.9
C24 O3 C23 113.6(3)
C20 N3 C21 115.0(3)
O2 C3 C4 120.1(3)
O2 C3 C8 119.3(3)
C4 C3 C8 120.5(3)
C25 O4 C24 113.7(3)
C33 N4 C26 118.4(3)
C3 C4 C5 118.7(3)
C3 C4 C13 123.3(3)
C5 C4 C13 117.9(3)
C37 N5 C38 116.8(3)
C6 C5 C4 123.3(3)
C6 C5 H5B 118.3
C4 C5 H5B 118.3
C42 N6 C43 115.5(3)
C5 C6 C7 118.8(3)
C5 C6 C18 117.3(3)
C7 C6 C18 123.9(3)
C9 C7 C6 124.1(3)
C9 C7 C8 116.1(3)
C6 C7 C8 119.7(3)
N1 C8 C7 123.1(3)
N1 C8 C3 118.0(3)
C7 C8 C3 118.8(3)
C10 C9 C7 119.8(3)
C10 C9 H9A 120.1
C7 C9 H9A 120.1
C9 C10 C11 120.3(3)
C9 C10 H10A 119.9
C11 C10 H10A 119.9
N1 C11 C10 122.3(3)
N1 C11 C12 116.6(4)
C10 C11 C12 121.1(3)
C11 C12 H12A 109.5
C11 C12 H12B 109.5
H12A C12 H12B 109.5
C11 C12 H12C 109.5
H12A C12 H12C 109.5
H12B C12 H12C 109.5
C17 C13 C14 116.5(3)
C17 C13 C4 119.8(3)
C14 C13 C4 123.6(3)
C15 C14 C13 119.4(3)
C15 C14 H14A 120.3
C13 C14 H14A 120.3
N2 C15 C14 124.6(4)
N2 C15 H15A 117.7
C14 C15 H15A 117.7
N2 C16 C17 124.5(4)
N2 C16 H16A 117.7
C17 C16 H16A 117.7
C13 C17 C16 119.6(3)
C13 C17 H17A 120.2
C16 C17 H17A 120.2
C19 C18 C22 116.9(3)
C19 C18 C6 120.0(3)
C22 C18 C6 123.0(3)
C20 C19 C18 119.1(3)
C20 C19 H19A 120.4
C18 C19 H19A 120.4
N3 C20 C19 125.5(4)
N3 C20 H20A 117.3
C19 C20 H20A 117.3
N3 C21 C22 124.6(3)
N3 C21 H21A 117.7
C22 C21 H21A 117.7
C21 C22 C18 118.8(3)
C21 C22 H22A 120.6
C18 C22 H22A 120.6
O3 C23 H23A 109.5
O3 C23 H23B 109.5
H23A C23 H23B 109.5
O3 C23 H23C 109.5
H23A C23 H23C 109.5
H23B C23 H23C 109.5
O3 C24 O4 112.1(3)
O3 C24 H24A 109.2
O4 C24 H24A 109.2
O3 C24 H24B 109.2
O4 C24 H24B 109.2
H24A C24 H24B 107.9
C30 C25 O4 121.4(3)
C30 C25 C26 121.3(3)
O4 C25 C26 117.3(3)
N4 C26 C27 123.3(3)
N4 C26 C25 118.5(3)
C27 C26 C25 118.2(3)
C31 C27 C26 116.2(3)
C31 C27 C28 123.3(3)
C26 C27 C28 120.4(3)
C29 C28 C27 117.6(3)
C29 C28 C40 119.2(3)
C27 C28 C40 123.1(3)
C28 C29 C30 123.7(3)
C28 C29 H29A 118.1
C30 C29 H29A 118.1
C25 C30 C29 118.6(3)
C25 C30 C35 122.3(3)
C29 C30 C35 119.0(3)
C32 C31 C27 119.9(3)
C32 C31 H31A 120.0
C27 C31 H31A 120.0
C31 C32 C33 119.9(3)
C31 C32 H32A 120.1
C33 C32 H32A 120.1
N4 C33 C32 122.2(3)
N4 C33 C34 117.5(3)
C32 C33 C34 120.3(3)
C33 C34 H34A 109.5
C33 C34 H34B 109.5
H34A C34 H34B 109.5
C33 C34 H34C 109.5
H34A C34 H34C 109.5
H34B C34 H34C 109.5
C39 C35 C36 116.9(3)
C39 C35 C30 120.0(3)
C36 C35 C30 123.1(3)
C37 C36 C35 118.6(4)
C37 C36 H36A 120.7
C35 C36 H36A 120.7
N5 C37 C36 124.6(4)
N5 C37 H37A 117.7
C36 C37 H37A 117.7
N5 C38 C39 124.1(4)
N5 C38 H38A 117.9
C39 C38 H38A 117.9
C38 C39 C35 119.0(4)
C38 C39 H39A 120.5
C35 C39 H39A 120.5
C44 C40 C41 116.1(3)
C44 C40 C28 121.7(3)
C41 C40 C28 122.1(3)
C42 C41 C40 119.3(4)
C42 C41 H41A 120.3
C40 C41 H41A 120.3
N6 C42 C41 124.8(4)
N6 C42 H42A 117.6
C41 C42 H42A 117.6
N6 C43 C44 123.6(4)
N6 C43 H43A 118.2
C44 C43 H43A 118.2
C40 C44 C43 120.6(3)
C40 C44 H44A 119.7
C43 C44 H44A 119.7

loop_
_geom_bond_atom_site_label_1
_geom_bond_atom_site_label_2
_geom_bond_distance
O1 C2 1.380(6)
O1 C1 1.413(7)
N1 C11 1.313(5)
N1 C8 1.367(4)
C1 H1B 0.9800
C1 H1C 0.9800
C1 H1D 0.9800
O2 C3 1.368(4)
O2 C2 1.436(5)
N2 C16 1.330(5)
N2 C15 1.338(5)
C2 H2B 0.9900
C2 H2C 0.9900
O3 C24 1.391(5)
O3 C23 1.430(5)
N3 C20 1.327(5)
N3 C21 1.343(5)
C3 C4 1.370(4)
C3 C8 1.448(5)
O4 C25 1.387(4)
O4 C24 1.420(4)
N4 C33 1.329(4)
N4 C26 1.363(4)
C4 C5 1.426(4)
C4 C13 1.498(4)
N5 C37 1.326(6)
N5 C38 1.328(6)
C5 C6 1.363(4)
C5 H5B 0.9500
N6 C42 1.336(5)
N6 C43 1.335(5)
C6 C7 1.423(5)
C6 C18 1.497(4)
C7 C9 1.410(5)
C7 C8 1.430(5)
C9 C10 1.357(5)
C9 H9A 0.9500
C10 C11 1.413(5)
C10 H10A 0.9500
C11 C12 1.519(5)
C12 H12A 0.9800
C12 H12B 0.9800
C12 H12C 0.9800
C13 C17 1.379(5)
C13 C14 1.399(4)
C14 C15 1.373(5)
C14 H14A 0.9500
C15 H15A 0.9500
C16 C17 1.386(5)
C16 H16A 0.9500
C17 H17A 0.9500
C18 C19 1.386(5)
C18 C22 1.402(4)
C19 C20 1.381(5)
C19 H19A 0.9500
C20 H20A 0.9500
C21 C22 1.386(5)
C21 H21A 0.9500
C22 H22A 0.9500
C23 H23A 0.9800
C23 H23B 0.9800
C23 H23C 0.9800
C24 H24A 0.9900
C24 H24B 0.9900
C25 C30 1.364(4)
C25 C26 1.442(4)
C26 C27 1.427(4)
C27 C31 1.415(4)
C27 C28 1.432(5)
C28 C29 1.372(4)
C28 C40 1.486(5)
C29 C30 1.417(4)
C29 H29A 0.9500
C30 C35 1.494(4)
C31 C32 1.368(5)
C31 H31A 0.9500
C32 C33 1.415(5)
C32 H32A 0.9500
C33 C34 1.496(5)
C34 H34A 0.9800
C34 H34B 0.9800
C34 H34C 0.9800
C35 C39 1.397(5)
C35 C36 1.414(5)
C36 C37 1.377(5)
C36 H36A 0.9500
C37 H37A 0.9500
C38 C39 1.387(5)
C38 H38A 0.9500
C39 H39A 0.9500
C40 C44 1.374(5)
C40 C41 1.400(5)
C41 C42 1.373(5)
C41 H41A 0.9500
C42 H42A 0.9500
C43 C44 1.384(5)
C43 H43A 0.9500
C44 H44A 0.9500
